data_7235482
loop_
_publ_author_name
'Li, Desheng'
'Li, Ya'
'Chen, Zhiqiu'
'Shang, Huaqi'
'Li, Hongsen'
'Ren, Xinfeng'

_publ_section_title
;
 Stereoselective synthesis of \a-(dichloromethyl)-amines,
 \a-(chloromethyl)amines, and \a-chloro-aziridines
;
_journal_issue 27
_journal_name_full 'RSC Advances'
_journal_page_first 14254
_journal_paper_doi 10.1039/c4ra00471j
_journal_volume 4
_journal_year 2014
_chemical_formula_sum 'C16 H18 Cl N O S'
_chemical_formula_weight 307.82
_space_group_IT_number 19
_space_group_name_Hall 'P 2ac 2ab'
_space_group_name_H-M_alt 'P 21 21 21'
_symmetry_cell_setting orthorhombic
_symmetry_space_group_name_H-M 'P 21 21 21'
_atom_sites_solution_hydrogens geom
_atom_sites_solution_primary direct
_atom_sites_solution_secondary difmap
_audit_creation_method SHELXL-97
_cell_angle_alpha 90.00
_cell_angle_beta 90.00
_cell_angle_gamma 90.00
_cell_formula_units_Z 4
_cell_length_a 6.6951(9)
_cell_length_b 7.9252(11)
_cell_length_c 29.888(4)
_cell_measurement_reflns_used 3726
_cell_measurement_temperature 296(2)
_cell_measurement_theta_max 27.00
_cell_measurement_theta_min 2.66
_cell_volume 1585.9(4)
_computing_cell_refinement 'Bruker SAINT'
_computing_data_collection 'Bruker APEX2'
_computing_data_reduction 'Bruker SAINT'
_computing_molecular_graphics 'Bruker SHELXTL'
_computing_publication_material 'Bruker SHELXTL'
_computing_structure_refinement 'SHELXL-97 (Sheldrick, 2008)'
_computing_structure_solution 'SHELXS-97 (Sheldrick, 2008)'
_diffrn_ambient_temperature 296(2)
_diffrn_measured_fraction_theta_full 0.998
_diffrn_measured_fraction_theta_max 0.998
_diffrn_measurement_device_type 'Bruker APEX-II CCD'
_diffrn_measurement_method '\f and \w scans'
_diffrn_radiation_monochromator graphite
_diffrn_radiation_source 'fine-focus sealed tube'
_diffrn_radiation_type MoK\a
_diffrn_radiation_wavelength 0.71073
_diffrn_reflns_av_R_equivalents 0.0205
_diffrn_reflns_av_sigmaI/netI 0.0222
_diffrn_reflns_limit_h_max 7
_diffrn_reflns_limit_h_min -7
_diffrn_reflns_limit_k_max 8
_diffrn_reflns_limit_k_min -9
_diffrn_reflns_limit_l_max 35
_diffrn_reflns_limit_l_min -23
_diffrn_reflns_number 8276
_diffrn_reflns_theta_full 25.05
_diffrn_reflns_theta_max 25.05
_diffrn_reflns_theta_min 2.66
_exptl_absorpt_coefficient_mu 0.368
_exptl_absorpt_correction_T_max 0.9783
_exptl_absorpt_correction_T_min 0.9334
_exptl_absorpt_correction_type multi-scan
_exptl_absorpt_process_details sadabs
_exptl_crystal_density_diffrn 1.289
_exptl_crystal_density_method 'not measured'
_exptl_crystal_F_000 648
_exptl_crystal_size_max 0.19
_exptl_crystal_size_mid 0.11
_exptl_crystal_size_min 0.06
_refine_diff_density_max 0.133
_refine_diff_density_min -0.161
_refine_diff_density_rms 0.027
_refine_ls_abs_structure_details 'Flack H D (1983), Acta Cryst. A39, 876-881'
_refine_ls_abs_structure_Flack 0.00(7)
_refine_ls_extinction_coef 0.0096(12)
_refine_ls_extinction_expression Fc^*^=kFc[1+0.001xFc^2^\l^3^/sin(2\q)]^-1/4^
_refine_ls_extinction_method SHELXL
_refine_ls_goodness_of_fit_ref 1.048
_refine_ls_hydrogen_treatment constr
_refine_ls_matrix_type full
_refine_ls_number_parameters 185
_refine_ls_number_reflns 2801
_refine_ls_number_restraints 0
_refine_ls_restrained_S_all 1.048
_refine_ls_R_factor_all 0.0306
_refine_ls_R_factor_gt 0.0284
_refine_ls_shift/su_max 0.001
_refine_ls_shift/su_mean 0.000
_refine_ls_structure_factor_coef Fsqd
_refine_ls_weighting_details 'calc w=1/[\s^2^(Fo^2^)+(0.0354P)^2^+0.2205P] where P=(Fo^2^+2Fc^2^)/3'
_refine_ls_weighting_scheme calc
_refine_ls_wR_factor_gt 0.0704
_refine_ls_wR_factor_ref 0.0719
_reflns_number_gt 2651
_reflns_number_total 2801
_reflns_threshold_expression >2sigma(I)
_cod_data_source_file c4ra00471j2.cif
_cod_data_source_block 130929a_0m
_cod_depositor_comments
;
The following automatic conversions were performed:

data item '_symmetry_cell_setting' value 'Orthorhombic' was changed
to 'orthorhombic' in accordance with the
/home/saulius/struct/COD-crude-data/automatic-downloads/DataCite-retrospective/RSC/depositions/lib/dictionaries/cif_core.dic
dictionary named 'cif_core.dic' version 2.4.2 last updated on
2011-04-26.

Automatic conversion script
Id: cif_fix_values 6909 2019-04-08 15:41:33Z antanas 
;
_cod_original_sg_symbol_H-M P2(1)2(1)2(1)
_cod_database_code 7235482

loop_
_symmetry_equiv_pos_as_xyz
'x, y, z'
'-x+1/2, -y, z+1/2'
'-x, y+1/2, -z+1/2'
'x+1/2, -y+1/2, -z'

loop_
_atom_site_label
_atom_site_type_symbol
_atom_site_fract_x
_atom_site_fract_y
_atom_site_fract_z
_atom_site_U_iso_or_equiv
_atom_site_adp_type
_atom_site_occupancy
_atom_site_symmetry_multiplicity
_atom_site_calc_flag
_atom_site_refinement_flags
S1 S 0.90384(7) 0.54006(6) 0.943122(15) 0.04522(14) Uani 1 1 d .
Cl1 Cl 1.05317(10) 1.02432(8) 0.904917(19) 0.0705(2) Uani 1 1 d .
C1 C 0.7691(3) 0.8165(3) 0.83439(6) 0.0440(5) Uani 1 1 d .
C2 C 0.6036(4) 0.8936(3) 0.85109(8) 0.0630(6) Uani 1 1 d .
H2 H 0.5822 0.8936 0.8818 0.076 Uiso 1 1 calc R
C3 C 0.4650(4) 0.9730(3) 0.82315(9) 0.0753(7) Uani 1 1 d .
H3 H 0.3541 1.0265 0.8354 0.090 Uiso 1 1 calc R
C4 C 0.4919(4) 0.9723(3) 0.77841(8) 0.0666(6) Uani 1 1 d .
H4 H 0.3959 1.0211 0.7600 0.080 Uiso 1 1 calc R
C5 C 0.6624(3) 0.8989(2) 0.75919(7) 0.0490(5) Uani 1 1 d .
C6 C 0.6979(4) 0.9005(3) 0.71255(7) 0.0629(7) Uani 1 1 d .
H6 H 0.6046 0.9513 0.6938 0.076 Uiso 1 1 calc R
C7 C 0.8606(5) 0.8316(3) 0.69455(7) 0.0660(7) Uani 1 1 d .
H7 H 0.8774 0.8321 0.6637 0.079 Uiso 1 1 calc R
C8 C 1.0072(5) 0.7580(3) 0.72211(7) 0.0647(7) Uani 1 1 d .
H8 H 1.1224 0.7129 0.7095 0.078 Uiso 1 1 calc R
C9 C 0.9800(4) 0.7528(2) 0.76747(7) 0.0511(5) Uani 1 1 d .
H9 H 1.0776 0.7039 0.7854 0.061 Uiso 1 1 calc R
C10 C 0.8072(3) 0.8201(2) 0.78740(6) 0.0421(4) Uani 1 1 d .
C11 C 0.9115(3) 0.7238(3) 0.86438(6) 0.0444(4) Uani 1 1 d .
H11 H 0.9605 0.6164 0.8524 0.053 Uiso 1 1 calc R
C12 C 1.0446(3) 0.8050(3) 0.89771(7) 0.0509(5) Uani 1 1 d .
H12 H 1.1694 0.7449 0.9040 0.061 Uiso 1 1 calc R
C13 C 0.6453(3) 0.4607(3) 0.94145(6) 0.0523(5) Uani 1 1 d .
C14 C 0.6545(4) 0.2942(3) 0.96753(9) 0.0699(7) Uani 1 1 d .
H14A H 0.6928 0.3165 0.9979 0.105 Uiso 1 1 calc R
H14B H 0.7509 0.2207 0.9539 0.105 Uiso 1 1 calc R
H14C H 0.5255 0.2413 0.9671 0.105 Uiso 1 1 calc R
C15 C 0.5150(4) 0.5884(4) 0.96610(8) 0.0760(8) Uani 1 1 d .
H15A H 0.5137 0.6929 0.9499 0.114 Uiso 1 1 calc R
H15B H 0.5680 0.6071 0.9955 0.114 Uiso 1 1 calc R
H15C H 0.3813 0.5456 0.9684 0.114 Uiso 1 1 calc R
C16 C 0.5778(4) 0.4322(4) 0.89391(8) 0.0750(7) Uani 1 1 d .
H16A H 0.4506 0.3762 0.8940 0.113 Uiso 1 1 calc R
H16B H 0.6740 0.3633 0.8786 0.113 Uiso 1 1 calc R
H16C H 0.5658 0.5388 0.8789 0.113 Uiso 1 1 calc R
N1 N 0.8645(3) 0.7223(2) 0.91288(5) 0.0458(4) Uani 1 1 d .
O1 O 1.0284(2) 0.42288(19) 0.91680(5) 0.0572(4) Uani 1 1 d .

loop_
_atom_site_aniso_label
_atom_site_aniso_U_11
_atom_site_aniso_U_22
_atom_site_aniso_U_33
_atom_site_aniso_U_23
_atom_site_aniso_U_13
_atom_site_aniso_U_12
S1 0.0472(3) 0.0530(3) 0.0354(2) 0.0059(2) -0.00496(19) 0.0039(2)
Cl1 0.0955(5) 0.0551(3) 0.0608(3) -0.0007(3) 0.0094(3) -0.0105(3)
C1 0.0519(11) 0.0422(11) 0.0380(10) 0.0045(9) -0.0011(9) 0.0078(9)
C2 0.0679(14) 0.0684(14) 0.0528(12) 0.0157(11) 0.0094(11) 0.0227(13)
C3 0.0625(14) 0.0819(17) 0.0813(17) 0.0287(14) 0.0121(12) 0.0326(14)
C4 0.0551(13) 0.0671(15) 0.0775(16) 0.0259(13) -0.0141(11) 0.0095(12)
C5 0.0625(13) 0.0382(10) 0.0462(11) 0.0088(9) -0.0152(10) -0.0092(10)
C6 0.0933(18) 0.0485(12) 0.0470(12) 0.0098(10) -0.0257(13) -0.0138(13)
C7 0.116(2) 0.0471(12) 0.0354(11) 0.0043(9) -0.0015(14) -0.0157(14)
C8 0.0970(19) 0.0472(12) 0.0498(13) -0.0002(9) 0.0175(12) 0.0014(13)
C9 0.0667(14) 0.0441(11) 0.0426(10) 0.0039(9) 0.0034(10) 0.0081(10)
C10 0.0542(12) 0.0337(9) 0.0383(10) 0.0022(8) -0.0055(9) -0.0011(9)
C11 0.0517(11) 0.0481(11) 0.0333(9) 0.0025(8) 0.0028(9) 0.0116(10)
C12 0.0596(14) 0.0509(12) 0.0423(11) 0.0049(9) 0.0033(9) 0.0050(10)
C13 0.0455(10) 0.0679(13) 0.0436(10) 0.0107(11) 0.0001(8) 0.0015(10)
C14 0.0612(15) 0.0725(16) 0.0760(16) 0.0245(13) 0.0121(12) -0.0010(13)
C15 0.0645(15) 0.097(2) 0.0664(15) 0.0159(14) 0.0131(12) 0.0227(15)
C16 0.0687(15) 0.101(2) 0.0553(13) 0.0047(13) -0.0136(12) -0.0222(16)
N1 0.0557(10) 0.0482(9) 0.0335(8) 0.0023(7) -0.0003(7) 0.0043(8)
O1 0.0556(8) 0.0546(8) 0.0615(9) 0.0086(7) 0.0096(7) 0.0130(7)

loop_
_atom_type_symbol
_atom_type_description
_atom_type_scat_dispersion_real
_atom_type_scat_dispersion_imag
_atom_type_scat_source
C C 0.0033 0.0016 'International Tables Vol C Tables 4.2.6.8 and 6.1.1.4'
H H 0.0000 0.0000 'International Tables Vol C Tables 4.2.6.8 and 6.1.1.4'
N N 0.0061 0.0033 'International Tables Vol C Tables 4.2.6.8 and 6.1.1.4'
O O 0.0106 0.0060 'International Tables Vol C Tables 4.2.6.8 and 6.1.1.4'
S S 0.1246 0.1234 'International Tables Vol C Tables 4.2.6.8 and 6.1.1.4'
Cl Cl 0.1484 0.1585 'International Tables Vol C Tables 4.2.6.8 and 6.1.1.4'

loop_
_geom_angle_atom_site_label_1
_geom_angle_atom_site_label_2
_geom_angle_atom_site_label_3
_geom_angle
O1 S1 N1 109.52(8)
O1 S1 C13 107.55(10)
N1 S1 C13 97.37(9)
C2 C1 C10 119.83(19)
C2 C1 C11 121.21(18)
C10 C1 C11 118.95(17)
C1 C2 C3 121.6(2)
C1 C2 H2 119.2
C3 C2 H2 119.2
C4 C3 C2 120.1(2)
C4 C3 H3 120.0
C2 C3 H3 120.0
C3 C4 C5 121.1(2)
C3 C4 H4 119.5
C5 C4 H4 119.5
C4 C5 C6 122.4(2)
C4 C5 C10 119.41(18)
C6 C5 C10 118.2(2)
C7 C6 C5 122.1(2)
C7 C6 H6 118.9
C5 C6 H6 118.9
C6 C7 C8 120.2(2)
C6 C7 H7 119.9
C8 C7 H7 119.9
C9 C8 C7 120.0(2)
C9 C8 H8 120.0
C7 C8 H8 120.0
C8 C9 C10 121.2(2)
C8 C9 H9 119.4
C10 C9 H9 119.4
C9 C10 C1 123.78(18)
C9 C10 C5 118.28(17)
C1 C10 C5 117.94(19)
N1 C11 C12 58.31(12)
N1 C11 C1 116.95(16)
C12 C11 C1 124.82(19)
N1 C11 H11 114.8
C12 C11 H11 114.8
C1 C11 H11 114.8
N1 C12 C11 60.83(13)
N1 C12 Cl1 115.99(15)
C11 C12 Cl1 122.15(16)
N1 C12 H12 115.5
C11 C12 H12 115.5
Cl1 C12 H12 115.5
C16 C13 C15 112.5(2)
C16 C13 C14 111.2(2)
C15 C13 C14 110.36(19)
C16 C13 S1 111.01(15)
C15 C13 S1 107.33(17)
C14 C13 S1 104.03(14)
C13 C14 H14A 109.5
C13 C14 H14B 109.5
H14A C14 H14B 109.5
C13 C14 H14C 109.5
H14A C14 H14C 109.5
H14B C14 H14C 109.5
C13 C15 H15A 109.5
C13 C15 H15B 109.5
H15A C15 H15B 109.5
C13 C15 H15C 109.5
H15A C15 H15C 109.5
H15B C15 H15C 109.5
C13 C16 H16A 109.5
C13 C16 H16B 109.5
H16A C16 H16B 109.5
C13 C16 H16C 109.5
H16A C16 H16C 109.5
H16B C16 H16C 109.5
C12 N1 C11 60.86(13)
C12 N1 S1 114.64(13)
C11 N1 S1 119.12(12)

loop_
_geom_bond_atom_site_label_1
_geom_bond_atom_site_label_2
_geom_bond_distance
S1 O1 1.4751(15)
S1 N1 1.7243(16)
S1 C13 1.842(2)
Cl1 C12 1.752(2)
C1 C2 1.360(3)
C1 C10 1.428(3)
C1 C11 1.500(3)
C2 C3 1.398(3)
C2 H2 0.9300
C3 C4 1.349(3)
C3 H3 0.9300
C4 C5 1.404(3)
C4 H4 0.9300
C5 C6 1.414(3)
C5 C10 1.428(3)
C6 C7 1.332(4)
C6 H6 0.9300
C7 C8 1.408(4)
C7 H7 0.9300
C8 C9 1.368(3)
C8 H8 0.9300
C9 C10 1.407(3)
C9 H9 0.9300
C11 N1 1.483(2)
C11 C12 1.484(3)
C11 H11 0.9800
C12 N1 1.445(3)
C12 H12 0.9800
C13 C16 1.508(3)
C13 C15 1.526(3)
C13 C14 1.534(3)
C14 H14A 0.9600
C14 H14B 0.9600
C14 H14C 0.9600
C15 H15A 0.9600
C15 H15B 0.9600
C15 H15C 0.9600
C16 H16A 0.9600
C16 H16B 0.9600
C16 H16C 0.9600

loop_
_geom_torsion_atom_site_label_1
_geom_torsion_atom_site_label_2
_geom_torsion_atom_site_label_3
_geom_torsion_atom_site_label_4
_geom_torsion
C10 C1 C2 C3 2.0(4)
C11 C1 C2 C3 -176.8(2)
C1 C2 C3 C4 1.0(4)
C2 C3 C4 C5 -2.8(4)
C3 C4 C5 C6 -178.1(2)
C3 C4 C5 C10 1.6(4)
C4 C5 C6 C7 179.6(2)
C10 C5 C6 C7 -0.1(3)
C5 C6 C7 C8 -1.8(3)
C6 C7 C8 C9 1.9(3)
C7 C8 C9 C10 0.0(3)
C8 C9 C10 C1 179.1(2)
C8 C9 C10 C5 -1.8(3)
C2 C1 C10 C9 176.0(2)
C11 C1 C10 C9 -5.2(3)
C2 C1 C10 C5 -3.1(3)
C11 C1 C10 C5 175.74(18)
C4 C5 C10 C9 -177.8(2)
C6 C5 C10 C9 1.9(3)
C4 C5 C10 C1 1.3(3)
C6 C5 C10 C1 -179.01(18)
C2 C1 C11 N1 -0.7(3)
C10 C1 C11 N1 -179.47(17)
C2 C1 C11 C12 -69.3(3)
C10 C1 C11 C12 111.9(2)
C1 C11 C12 N1 102.7(2)
N1 C11 C12 Cl1 -104.00(18)
C1 C11 C12 Cl1 -1.3(3)
O1 S1 C13 C16 -53.00(19)
N1 S1 C13 C16 60.22(18)
O1 S1 C13 C15 -176.34(14)
N1 S1 C13 C15 -63.11(15)
O1 S1 C13 C14 66.68(16)
N1 S1 C13 C14 179.90(15)
Cl1 C12 N1 C11 113.95(17)
C11 C12 N1 S1 110.93(14)
Cl1 C12 N1 S1 -135.12(12)
C1 C11 N1 C12 -116.0(2)
C12 C11 N1 S1 -103.64(16)
C1 C11 N1 S1 140.33(16)
O1 S1 N1 C12 -54.89(16)
C13 S1 N1 C12 -166.52(14)
O1 S1 N1 C11 14.14(17)
C13 S1 N1 C11 -97.48(15)
